data_7215705
loop_
_publ_author_name
'du Plessis, Marike'
'Smith, Vincent J.'
'Barbour, Leonard J.'

_publ_section_title
;
 Single-crystal to single-crystal guest exchange and phase transformations
 in a porous metallocycle
;
_journal_issue 20
_journal_name_full CrystEngComm
_journal_page_first 4126
_journal_paper_doi 10.1039/c4ce00244j
_journal_volume 16
_journal_year 2014
_chemical_formula_moiety 'C32 H36 Ag2 N8, C6 H4 F2, 2(B F4)'
_chemical_formula_sum 'C38 H40 Ag2 B2 F10 N8'
_chemical_formula_weight 1036.14
_chemical_name_common 'Difluorobenzene Solvate'
_space_group_IT_number 2
_symmetry_cell_setting triclinic
_symmetry_space_group_name_Hall '-P 1'
_symmetry_space_group_name_H-M 'P -1'
_atom_sites_solution_hydrogens geom
_atom_sites_solution_primary direct
_atom_sites_solution_secondary difmap
_audit_creation_method SHELXL-97
_cell_angle_alpha 71.505(2)
_cell_angle_beta 89.185(2)
_cell_angle_gamma 89.430(2)
_cell_formula_units_Z 1
_cell_length_a 7.0814(11)
_cell_length_b 12.445(2)
_cell_length_c 12.837(2)
_cell_measurement_reflns_used 6839
_cell_measurement_temperature 173(2)
_cell_measurement_theta_max 30.51
_cell_measurement_theta_min 2.76
_cell_volume 1072.7(3)
_computing_cell_refinement 'Bruker SAINT'
_computing_data_collection 'Bruker APEX2'
_computing_data_reduction 'Bruker SAINT'
_computing_molecular_graphics 'X-Seed (Barbour,2001;Atwood & Barbour,2003)'
_computing_structure_refinement 'SHELXL-97 (Sheldrick, 1997)'
_computing_structure_solution 'SHELXS-97 (Sheldrick, 1990)'
_diffrn_ambient_temperature 173(2)
_diffrn_measured_fraction_theta_full 0.994
_diffrn_measured_fraction_theta_max 0.917
_diffrn_measurement_device_type 'Bruker APEX-II CCD'
_diffrn_measurement_method '\f and \w scans'
_diffrn_radiation_monochromator graphite
_diffrn_radiation_source 'fine-focus sealed tube'
_diffrn_radiation_type MoK\a
_diffrn_radiation_wavelength 0.71073
_diffrn_reflns_av_R_equivalents 0.0331
_diffrn_reflns_av_sigmaI/netI 0.0412
_diffrn_reflns_limit_h_max 9
_diffrn_reflns_limit_h_min -10
_diffrn_reflns_limit_k_max 17
_diffrn_reflns_limit_k_min -17
_diffrn_reflns_limit_l_max 18
_diffrn_reflns_limit_l_min -18
_diffrn_reflns_number 15820
_diffrn_reflns_theta_full 26.00
_diffrn_reflns_theta_max 30.74
_diffrn_reflns_theta_min 1.67
_diffrn_standards_number 0
_exptl_absorpt_coefficient_mu 0.994
_exptl_absorpt_correction_T_max 0.9071
_exptl_absorpt_correction_T_min 0.8816
_exptl_absorpt_correction_type multi-scan
_exptl_absorpt_process_details 'Symmetry-related measurements'
_exptl_crystal_colour colourless
_exptl_crystal_density_diffrn 1.604
_exptl_crystal_density_method 'not measured'
_exptl_crystal_description prism
_exptl_crystal_F_000 518
_exptl_crystal_size_max 0.13
_exptl_crystal_size_mid 0.13
_exptl_crystal_size_min 0.10
_refine_diff_density_max 1.741
_refine_diff_density_min -0.960
_refine_diff_density_rms 0.125
_refine_ls_extinction_method none
_refine_ls_goodness_of_fit_ref 1.153
_refine_ls_hydrogen_treatment constr
_refine_ls_matrix_type full
_refine_ls_number_parameters 291
_refine_ls_number_reflns 6139
_refine_ls_number_restraints 16
_refine_ls_restrained_S_all 1.154
_refine_ls_R_factor_all 0.0510
_refine_ls_R_factor_gt 0.0459
_refine_ls_shift/su_max 0.000
_refine_ls_shift/su_mean 0.000
_refine_ls_structure_factor_coef Fsqd
_refine_ls_weighting_details 'calc w=1/[\s^2^(Fo^2^)+(0.0384P)^2^+2.9671P] where P=(Fo^2^+2Fc^2^)/3'
_refine_ls_weighting_scheme calc
_refine_ls_wR_factor_gt 0.1125
_refine_ls_wR_factor_ref 0.1148
_reflns_number_gt 5607
_reflns_number_total 6139
_reflns_threshold_expression >2sigma(I)
_cod_data_source_file c4ce00244j2.cif
_cod_data_source_block C:
_cod_depositor_comments
;
The following automatic conversions were performed:

data name '_iucr_refine_instruction_details' was replaced with
'_iucr_refine_instructions_details' as specified in the replacement
file 'data/replacement-values/replacement_tags.lst'.

Automatic conversion script
Id: cif_correct_tags 9268 2022-04-12 08:56:07Z antanas 
;
_cod_original_sg_symbol_H-M P-1
_cod_database_code 7215705

loop_
_symmetry_equiv_pos_as_xyz
'x, y, z'
'-x, -y, -z'

loop_
_atom_site_label
_atom_site_type_symbol
_atom_site_fract_x
_atom_site_fract_y
_atom_site_fract_z
_atom_site_U_iso_or_equiv
_atom_site_adp_type
_atom_site_occupancy
_atom_site_symmetry_multiplicity
_atom_site_calc_flag
_atom_site_refinement_flags
_atom_site_disorder_group
Ag1 Ag 0.00575(3) 0.18162(2) 0.18917(2) 0.01909(8) Uani 1 1 d . .
N1 N 0.0897(4) 0.0441(2) 0.3216(2) 0.0191(5) Uani 1 1 d . .
F2 F 0.5538(3) 0.41652(18) 0.26382(19) 0.0279(5) Uani 1 1 d . .
C3 C 0.2716(5) 0.0210(3) 0.3614(3) 0.0233(7) Uani 1 1 d . .
H3 H 0.3773 0.0694 0.3371 0.028 Uiso 1 1 calc R .
C4 C 0.2750(5) -0.0816(3) 0.4406(3) 0.0252(7) Uani 1 1 d . .
H4 H 0.3812 -0.1177 0.4819 0.030 Uiso 1 1 calc R .
F3 F 0.6487(3) 0.23279(19) 0.29515(17) 0.0271(4) Uani 1 1 d . .
N2 N 0.0928(4) -0.1230(2) 0.4493(2) 0.0177(5) Uani 1 1 d . .
F4 F 0.4287(3) 0.2744(2) 0.40663(19) 0.0336(5) Uani 1 1 d . .
C2 C -0.0146(4) -0.0448(3) 0.3762(3) 0.0178(6) Uani 1 1 d . .
C1 C -0.2189(5) -0.0596(3) 0.3591(3) 0.0276(7) Uani 1 1 d . .
H1A H -0.2753 0.0141 0.3195 0.041 Uiso 1 1 calc R .
H1B H -0.2826 -0.0911 0.4305 0.041 Uiso 1 1 calc R .
H1C H -0.2335 -0.1114 0.3161 0.041 Uiso 1 1 calc R .
F1 F 0.3561(3) 0.29039(18) 0.2293(2) 0.0318(5) Uani 1 1 d . .
C5 C 0.0355(5) -0.2381(3) 0.5147(3) 0.0205(6) Uani 1 1 d . .
H5A H -0.0912 -0.2357 0.5475 0.025 Uiso 1 1 calc R .
H5B H 0.1258 -0.2695 0.5751 0.025 Uiso 1 1 calc R .
C6 C 0.0310(4) -0.3139(3) 0.4422(3) 0.0171(6) Uani 1 1 d . .
C7 C 0.1966(5) -0.3357(3) 0.3916(3) 0.0261(7) Uani 1 1 d . .
H7 H 0.3130 -0.3054 0.4050 0.031 Uiso 1 1 calc R .
C8 C 0.1927(5) -0.4009(3) 0.3221(3) 0.0255(7) Uani 1 1 d . .
H8 H 0.3066 -0.4156 0.2889 0.031 Uiso 1 1 calc R .
C9 C 0.0226(4) -0.4455(3) 0.3004(3) 0.0170(6) Uani 1 1 d . .
C15 C -0.1413(5) -0.4255(3) 0.3528(3) 0.0210(6) Uani 1 1 d . .
H15 H -0.2575 -0.4569 0.3407 0.025 Uiso 1 1 calc R .
C16 C -0.1370(5) -0.3602(3) 0.4227(3) 0.0213(6) Uani 1 1 d . .
H16 H -0.2503 -0.3471 0.4574 0.026 Uiso 1 1 calc R .
C10 C 0.0178(5) -0.5129(3) 0.2217(3) 0.0182(6) Uani 1 1 d . .
H10A H 0.1023 -0.5796 0.2483 0.022 Uiso 1 1 calc R .
H10B H -0.1121 -0.5408 0.2193 0.022 Uiso 1 1 calc R .
N3 N 0.0772(4) -0.4449(2) 0.1106(2) 0.0168(5) Uani 1 1 d . .
C11 C 0.2581(5) -0.4414(3) 0.0688(3) 0.0206(6) Uani 1 1 d . .
H11 H 0.3625 -0.4869 0.1029 0.025 Uiso 1 1 calc R .
C12 C 0.2573(5) -0.3596(3) -0.0317(3) 0.0219(6) Uani 1 1 d . .
H12 H 0.3626 -0.3382 -0.0803 0.026 Uiso 1 1 calc R .
N4 N 0.0780(4) -0.3131(2) -0.0510(2) 0.0186(5) Uani 1 1 d . .
C13 C -0.0274(4) -0.3660(3) 0.0371(3) 0.0178(6) Uani 1 1 d . .
C14 C -0.2301(5) -0.3418(3) 0.0542(3) 0.0262(7) Uani 1 1 d . .
H14A H -0.2397 -0.2958 0.1034 0.039 Uiso 1 1 calc R .
H14B H -0.2973 -0.4134 0.0870 0.039 Uiso 1 1 calc R .
H14C H -0.2866 -0.3005 -0.0167 0.039 Uiso 1 1 calc R .
B1 B 0.4967(5) 0.3039(3) 0.2996(3) 0.0182(7) Uani 1 1 d . .
C17 C 0.422(3) -0.0449(16) 0.1054(13) 0.041(6) Uiso 0.170(5) 1 d PD 2
H17 H 0.3708 -0.0734 0.1777 0.049 Uiso 0.170(5) 1 calc PR 2
C18 C 0.412(3) -0.1055(14) 0.0333(15) 0.035(5) Uiso 0.170(5) 1 d PD 2
H18 H 0.3528 -0.1774 0.0533 0.042 Uiso 0.170(5) 1 calc PR 2
C19 C 0.492(4) -0.0588(15) -0.0687(14) 0.041(6) Uiso 0.170(5) 1 d PD 2
F5 F 0.480(3) -0.1258(15) -0.1375(14) 0.055(5) Uiso 0.170(5) 1 d PD 2
C20 C -0.1666(12) 0.0500(7) -0.0474(6) 0.116(5) Uani 0.830(5) 1 d PD 1
H20 H -0.2850 0.0802 -0.0773 0.140 Uiso 0.830(5) 1 calc PR 1
C21 C -0.0012(10) 0.0913(6) -0.1010(6) 0.067(2) Uani 0.830(5) 1 d PD 1
H21 H 0.0032 0.1530 -0.1676 0.081 Uiso 0.830(5) 1 calc PR 1
C22 C 0.1571(8) 0.0361(7) -0.0505(6) 0.076(2) Uani 0.830(5) 1 d PD 1
F6 F 0.3245(8) 0.0872(7) -0.1011(6) 0.130(3) Uani 0.830(5) 1 d PD 1

loop_
_atom_site_aniso_label
_atom_site_aniso_U_11
_atom_site_aniso_U_22
_atom_site_aniso_U_33
_atom_site_aniso_U_23
_atom_site_aniso_U_13
_atom_site_aniso_U_12
Ag1 0.01979(12) 0.01630(12) 0.01935(12) -0.00301(8) -0.00149(8) 0.00057(8)
N1 0.0191(13) 0.0186(12) 0.0200(13) -0.0068(10) 0.0002(10) -0.0002(10)
F2 0.0268(10) 0.0232(10) 0.0319(11) -0.0061(9) -0.0019(9) -0.0079(8)
C3 0.0191(15) 0.0201(15) 0.0265(17) -0.0012(13) -0.0028(12) -0.0029(12)
C4 0.0207(16) 0.0233(16) 0.0263(17) 0.0002(13) -0.0059(13) -0.0032(13)
F3 0.0223(10) 0.0339(11) 0.0237(10) -0.0077(9) 0.0008(8) 0.0108(8)
N2 0.0186(12) 0.0176(12) 0.0162(12) -0.0043(10) -0.0002(10) -0.0023(10)
F4 0.0332(12) 0.0373(13) 0.0254(11) -0.0038(9) 0.0118(9) 0.0072(10)
C2 0.0169(14) 0.0182(14) 0.0183(14) -0.0061(11) 0.0026(11) 0.0015(11)
C1 0.0171(15) 0.0266(17) 0.0345(19) -0.0032(15) -0.0005(13) -0.0001(13)
F1 0.0248(11) 0.0245(10) 0.0439(13) -0.0068(10) -0.0154(10) -0.0025(8)
C5 0.0259(16) 0.0188(14) 0.0155(14) -0.0034(12) 0.0016(12) -0.0048(12)
C6 0.0183(14) 0.0164(13) 0.0157(14) -0.0039(11) 0.0011(11) -0.0024(11)
C7 0.0176(15) 0.0363(19) 0.0280(18) -0.0151(15) 0.0012(13) -0.0057(14)
C8 0.0167(15) 0.0365(19) 0.0256(17) -0.0133(15) 0.0048(12) -0.0015(13)
C9 0.0188(14) 0.0149(13) 0.0158(14) -0.0030(11) 0.0023(11) -0.0011(11)
C15 0.0160(14) 0.0225(15) 0.0251(16) -0.0086(13) 0.0042(12) -0.0033(12)
C16 0.0190(15) 0.0216(15) 0.0247(16) -0.0097(13) 0.0061(12) -0.0035(12)
C10 0.0203(14) 0.0154(13) 0.0184(14) -0.0049(11) 0.0046(11) -0.0021(11)
N3 0.0165(12) 0.0174(12) 0.0158(12) -0.0044(10) 0.0033(9) -0.0004(9)
C11 0.0167(14) 0.0248(16) 0.0187(15) -0.0048(12) 0.0018(11) 0.0037(12)
C12 0.0159(14) 0.0245(16) 0.0222(16) -0.0032(13) 0.0017(12) 0.0017(12)
N4 0.0158(12) 0.0201(13) 0.0198(13) -0.0059(10) -0.0020(10) -0.0001(10)
C13 0.0173(14) 0.0182(14) 0.0183(14) -0.0063(11) 0.0003(11) 0.0002(11)
C14 0.0174(15) 0.0310(18) 0.0275(17) -0.0057(14) 0.0012(13) 0.0033(13)
B1 0.0141(15) 0.0201(16) 0.0189(16) -0.0042(13) -0.0009(12) 0.0007(12)
C20 0.096(8) 0.158(12) 0.142(11) -0.115(11) -0.031(8) 0.029(8)
C21 0.053(4) 0.080(5) 0.090(6) -0.056(5) -0.027(4) 0.013(4)
C22 0.063(5) 0.101(7) 0.076(6) -0.044(5) 0.000(4) 0.014(5)
F6 0.072(4) 0.193(8) 0.156(7) -0.096(6) -0.007(4) 0.009(4)

loop_
_atom_type_symbol
_atom_type_description
_atom_type_scat_dispersion_real
_atom_type_scat_dispersion_imag
_atom_type_scat_source
C C 0.0033 0.0016 'International Tables Vol C Tables 4.2.6.8 and 6.1.1.4'
H H 0.0000 0.0000 'International Tables Vol C Tables 4.2.6.8 and 6.1.1.4'
B B 0.0013 0.0007 'International Tables Vol C Tables 4.2.6.8 and 6.1.1.4'
N N 0.0061 0.0033 'International Tables Vol C Tables 4.2.6.8 and 6.1.1.4'
F F 0.0171 0.0103 'International Tables Vol C Tables 4.2.6.8 and 6.1.1.4'
Ag Ag -0.8971 1.1015 'International Tables Vol C Tables 4.2.6.8 and 6.1.1.4'

loop_
_geom_angle_atom_site_label_1
_geom_angle_atom_site_label_2
_geom_angle_atom_site_label_3
_geom_angle
_geom_angle_site_symmetry_1
_geom_angle_site_symmetry_3
N1 Ag1 N4 176.66(11) . 2
C2 N1 C3 106.5(3) . .
C2 N1 Ag1 126.9(2) . .
C3 N1 Ag1 126.2(2) . .
C4 C3 N1 109.2(3) . .
C4 C3 H3 125.4 . .
N1 C3 H3 125.4 . .
C3 C4 N2 106.3(3) . .
C3 C4 H4 126.8 . .
N2 C4 H4 126.8 . .
C2 N2 C4 107.7(3) . .
C2 N2 C5 126.5(3) . .
C4 N2 C5 125.2(3) . .
N1 C2 N2 110.3(3) . .
N1 C2 C1 125.8(3) . .
N2 C2 C1 123.9(3) . .
C2 C1 H1A 109.5 . .
C2 C1 H1B 109.5 . .
H1A C1 H1B 109.5 . .
C2 C1 H1C 109.5 . .
H1A C1 H1C 109.5 . .
H1B C1 H1C 109.5 . .
N2 C5 C6 109.9(3) . .
N2 C5 H5A 109.7 . .
C6 C5 H5A 109.7 . .
N2 C5 H5B 109.7 . .
C6 C5 H5B 109.7 . .
H5A C5 H5B 108.2 . .
C16 C6 C7 118.7(3) . .
C16 C6 C5 121.0(3) . .
C7 C6 C5 120.2(3) . .
C8 C7 C6 120.7(3) . .
C8 C7 H7 119.7 . .
C6 C7 H7 119.7 . .
C7 C8 C9 120.7(3) . .
C7 C8 H8 119.7 . .
C9 C8 H8 119.7 . .
C15 C9 C8 118.4(3) . .
C15 C9 C10 121.1(3) . .
C8 C9 C10 120.5(3) . .
C16 C15 C9 120.8(3) . .
C16 C15 H15 119.6 . .
C9 C15 H15 119.6 . .
C6 C16 C15 120.7(3) . .
C6 C16 H16 119.6 . .
C15 C16 H16 119.6 . .
N3 C10 C9 111.6(2) . .
N3 C10 H10A 109.3 . .
C9 C10 H10A 109.3 . .
N3 C10 H10B 109.3 . .
C9 C10 H10B 109.3 . .
H10A C10 H10B 108.0 . .
C13 N3 C11 108.2(3) . .
C13 N3 C10 126.4(3) . .
C11 N3 C10 125.0(3) . .
C12 C11 N3 106.3(3) . .
C12 C11 H11 126.9 . .
N3 C11 H11 126.9 . .
C11 C12 N4 108.8(3) . .
C11 C12 H12 125.6 . .
N4 C12 H12 125.6 . .
C13 N4 C12 106.8(3) . .
C13 N4 Ag1 127.2(2) . 2
C12 N4 Ag1 126.0(2) . 2
N4 C13 N3 110.0(3) . .
N4 C13 C14 125.8(3) . .
N3 C13 C14 124.2(3) . .
C13 C14 H14A 109.5 . .
C13 C14 H14B 109.5 . .
H14A C14 H14B 109.5 . .
C13 C14 H14C 109.5 . .
H14A C14 H14C 109.5 . .
H14B C14 H14C 109.5 . .
F4 B1 F2 110.4(3) . .
F4 B1 F3 108.9(3) . .
F2 B1 F3 110.2(3) . .
F4 B1 F1 110.4(3) . .
F2 B1 F1 108.4(3) . .
F3 B1 F1 108.5(3) . .
C19 C17 C18 117.1(14) 2_655 .
C19 C17 H17 121.4 2_655 .
C18 C17 H17 121.4 . .
C19 C18 C17 117.5(14) . .
C19 C18 H18 121.2 . .
C17 C18 H18 121.2 . .
C18 C19 C17 125.3(12) . 2_655
C18 C19 F5 114.5(16) . .
C17 C19 F5 120.2(17) 2_655 .
C21 C20 C22 118.3(8) . 2
C21 C20 H20 120.8 . .
C22 C20 H20 120.8 2 .
C22 C21 C20 114.1(7) . .
C22 C21 H21 122.9 . .
C20 C21 H21 122.9 . .
C21 C22 C20 127.5(6) . 2
C21 C22 F6 112.8(7) . .
C20 C22 F6 119.1(7) 2 .

loop_
_geom_bond_atom_site_label_1
_geom_bond_atom_site_label_2
_geom_bond_distance
_geom_bond_site_symmetry_2
Ag1 N1 2.082(3) .
Ag1 N4 2.084(3) 2
N1 C2 1.331(4) .
N1 C3 1.386(4) .
F2 B1 1.392(4) .
C3 C4 1.356(5) .
C3 H3 0.9500 .
C4 N2 1.384(4) .
C4 H4 0.9500 .
F3 B1 1.398(4) .
N2 C2 1.353(4) .
N2 C5 1.470(4) .
F4 B1 1.386(4) .
C2 C1 1.489(5) .
C1 H1A 0.9800 .
C1 H1B 0.9800 .
C1 H1C 0.9800 .
F1 B1 1.399(4) .
C5 C6 1.521(4) .
C5 H5A 0.9900 .
C5 H5B 0.9900 .
C6 C16 1.387(4) .
C6 C7 1.398(5) .
C7 C8 1.384(5) .
C7 H7 0.9500 .
C8 C9 1.399(5) .
C8 H8 0.9500 .
C9 C15 1.393(4) .
C9 C10 1.505(4) .
C15 C16 1.389(5) .
C15 H15 0.9500 .
C16 H16 0.9500 .
C10 N3 1.467(4) .
C10 H10A 0.9900 .
C10 H10B 0.9900 .
N3 C13 1.350(4) .
N3 C11 1.377(4) .
C11 C12 1.367(5) .
C11 H11 0.9500 .
C12 N4 1.382(4) .
C12 H12 0.9500 .
N4 C13 1.335(4) .
N4 Ag1 2.084(3) 2
C13 C14 1.491(5) .
C14 H14A 0.9800 .
C14 H14B 0.9800 .
C14 H14C 0.9800 .
C17 C19 1.370(2) 2_655
C17 C18 1.370(2) .
C17 H17 0.9500 .
C18 C19 1.369(2) .
C18 H18 0.9500 .
C19 C17 1.370(2) 2_655
C19 F5 1.399(2) .
C20 C21 1.369(2) .
C20 C22 1.371(2) 2
C20 H20 0.9500 .
C21 C22 1.368(2) .
C21 H21 0.9500 .
C22 C20 1.371(2) 2
C22 F6 1.401(2) .

loop_
_geom_torsion_atom_site_label_1
_geom_torsion_atom_site_label_2
_geom_torsion_atom_site_label_3
_geom_torsion_atom_site_label_4
_geom_torsion
_geom_torsion_site_symmetry_1
_geom_torsion_site_symmetry_4
C2 N1 C3 C4 -0.5(4) . .
Ag1 N1 C3 C4 -173.7(3) . .
N1 C3 C4 N2 0.5(4) . .
C3 C4 N2 C2 -0.3(4) . .
C3 C4 N2 C5 171.6(3) . .
C3 N1 C2 N2 0.3(4) . .
Ag1 N1 C2 N2 173.4(2) . .
C3 N1 C2 C1 -178.3(3) . .
Ag1 N1 C2 C1 -5.2(5) . .
C4 N2 C2 N1 0.0(4) . .
C5 N2 C2 N1 -171.7(3) . .
C4 N2 C2 C1 178.6(3) . .
C5 N2 C2 C1 6.9(5) . .
C2 N2 C5 C6 74.8(4) . .
C4 N2 C5 C6 -95.6(4) . .
N2 C5 C6 C16 -115.5(3) . .
N2 C5 C6 C7 62.9(4) . .
C16 C6 C7 C8 0.9(5) . .
C5 C6 C7 C8 -177.5(3) . .
C6 C7 C8 C9 0.6(6) . .
C7 C8 C9 C15 -1.9(5) . .
C7 C8 C9 C10 177.8(3) . .
C8 C9 C15 C16 1.8(5) . .
C10 C9 C15 C16 -177.9(3) . .
C7 C6 C16 C15 -1.0(5) . .
C5 C6 C16 C15 177.4(3) . .
C9 C15 C16 C6 -0.3(5) . .
C15 C9 C10 N3 117.9(3) . .
C8 C9 C10 N3 -61.8(4) . .
C9 C10 N3 C13 -77.2(4) . .
C9 C10 N3 C11 94.5(4) . .
C13 N3 C11 C12 -0.7(4) . .
C10 N3 C11 C12 -173.7(3) . .
N3 C11 C12 N4 0.2(4) . .
C11 C12 N4 C13 0.3(4) . .
C11 C12 N4 Ag1 178.3(2) . 2
C12 N4 C13 N3 -0.7(4) . .
Ag1 N4 C13 N3 -178.7(2) 2 .
C12 N4 C13 C14 178.5(3) . .
Ag1 N4 C13 C14 0.6(5) 2 .
C11 N3 C13 N4 0.9(4) . .
C10 N3 C13 N4 173.8(3) . .
C11 N3 C13 C14 -178.3(3) . .
C10 N3 C13 C14 -5.4(5) . .
C19 C17 C18 C19 1(4) 2_655 .
C17 C18 C19 C17 -1(5) . 2_655
C17 C18 C19 F5 179.3(18) . .
C22 C20 C21 C22 2.7(14) 2 .
C20 C21 C22 C20 -3.0(16) . 2
C20 C21 C22 F6 -174.1(7) . .
